data_7710420
loop_
_publ_author_name
'Storm Thomsen, Maria'
'S\/orensen, Thomas Just'

_publ_section_title
;
 Delicate, a study of the structural changes in ten-coordinated La(iii),
 Ce(iii), Pr(iii), Nd(iii), Sm(iii) and Eu(iii) sulfates
;
_journal_name_full 'Dalton Transactions'
_journal_paper_doi 10.1039/D2DT00832G
_journal_year 2022
_chemical_formula_moiety 'K6 La2 O24 S6'
_chemical_formula_sum 'K6 La2 O24 S6'
_chemical_formula_weight 1088.78
_space_group_crystal_system monoclinic
_space_group_IT_number 12
_space_group_name_Hall '-C 2y'
_space_group_name_H-M_alt 'C 1 2/m 1'
_atom_sites_solution_primary dual
_audit_creation_date 2022-03-04
_audit_creation_method
;
Olex2 1.5
(compiled 2021.12.09 svn.r5202d8cf for OlexSys, GUI svn.r6439)
;
_audit_update_record
;
2022-03-04 deposited with the CCDC.	2022-05-19 downloaded from the CCDC.
;
_cell_angle_alpha 90
_cell_angle_beta 111.243(2)
_cell_angle_gamma 90
_cell_formula_units_Z 2
_cell_length_a 9.2182(6)
_cell_length_b 16.3683(9)
_cell_length_c 7.7108(4)
_cell_measurement_reflns_used 9854
_cell_measurement_temperature 100
_cell_measurement_theta_max 38.63
_cell_measurement_theta_min 2.49
_cell_volume 1084.40(11)
_computing_cell_refinement 'SAINT V8.40A (Bruker, 2019)'
_computing_data_reduction 'SAINT V8.40A (Bruker, 2019)'
_computing_molecular_graphics 'Olex2 1.5 (Dolomanov et al., 2009)'
_computing_publication_material 'Olex2 1.5 (Dolomanov et al., 2009)'
_computing_structure_refinement 'SHELXL 2018/3 (Sheldrick, 2015)'
_computing_structure_solution 'SHELXT  (Sheldrick, 2015)'
_diffrn_ambient_temperature 100
_diffrn_measured_fraction_theta_full 0.996
_diffrn_measured_fraction_theta_max 0.998
_diffrn_measurement_device_type 'Bruker APEX-II CCD'
_diffrn_measurement_method '\f and \w scans'
_diffrn_radiation_type MoK\a
_diffrn_radiation_wavelength 0.71073
_diffrn_reflns_av_R_equivalents 0.0326
_diffrn_reflns_av_unetI/netI 0.0181
_diffrn_reflns_Laue_measured_fraction_full 0.996
_diffrn_reflns_Laue_measured_fraction_max 0.998
_diffrn_reflns_limit_h_max 15
_diffrn_reflns_limit_h_min -15
_diffrn_reflns_limit_k_max 26
_diffrn_reflns_limit_k_min -26
_diffrn_reflns_limit_l_max 12
_diffrn_reflns_limit_l_min -12
_diffrn_reflns_number 21686
_diffrn_reflns_point_group_measured_fraction_full 0.996
_diffrn_reflns_point_group_measured_fraction_max 0.998
_diffrn_reflns_theta_full 25.242
_diffrn_reflns_theta_max 35.629
_diffrn_reflns_theta_min 2.489
_diffrn_source_current 1.0
_diffrn_source_power 0.05
_diffrn_source_voltage 50.0
_diffrn_standards_number 0
_exptl_absorpt_coefficient_mu 5.731
_exptl_absorpt_correction_T_max 0.7476
_exptl_absorpt_correction_T_min 0.6320
_exptl_absorpt_correction_type multi-scan
_exptl_absorpt_process_details
;
SADABS-2016/2 (Bruker,2016/2) was used for absorption correction.
wR2(int) was 0.0875 before and 0.0491 after correction.
The Ratio of minimum to maximum transmission is 0.8454.
The \l/2 correction factor is Not present.
;
_exptl_crystal_colour 'clear light colourless'
_exptl_crystal_colour_lustre clear
_exptl_crystal_colour_modifier light
_exptl_crystal_colour_primary colourless
_exptl_crystal_density_diffrn 3.334
_exptl_crystal_description rhombohedral
_exptl_crystal_F_000 1032
_exptl_crystal_size_max 0.165
_exptl_crystal_size_mid 0.151
_exptl_crystal_size_min 0.094
_refine_diff_density_max 3.104
_refine_diff_density_min -2.881
_refine_diff_density_rms 0.205
_refine_ls_extinction_method none
_refine_ls_goodness_of_fit_ref 1.105
_refine_ls_hydrogen_treatment undef
_refine_ls_matrix_type full
_refine_ls_number_parameters 95
_refine_ls_number_reflns 2578
_refine_ls_number_restraints 0
_refine_ls_restrained_S_all 1.105
_refine_ls_R_factor_all 0.0245
_refine_ls_R_factor_gt 0.0219
_refine_ls_shift/su_max 0.002
_refine_ls_shift/su_mean 0.000
_refine_ls_structure_factor_coef Fsqd
_refine_ls_weighting_details 'w=1/[\s^2^(Fo^2^)+(0.0217P)^2^+9.9645P] where P=(Fo^2^+2Fc^2^)/3'
_refine_ls_weighting_scheme calc
_refine_ls_wR_factor_gt 0.0572
_refine_ls_wR_factor_ref 0.0583
_reflns_Friedel_coverage 0.000
_reflns_number_gt 2430
_reflns_number_total 2578
_reflns_threshold_expression 'I > 2\s(I)'
_cod_data_source_file d2dt00832g7.cif
_cod_data_source_block mo_d8v4954_0m
_cod_database_code 7710420
_shelx_shelxl_version_number 2018/3
_shelx_space_group_comment
;
The symmetry employed for this shelxl refinement is uniquely defined
by the following loop, which should always be used as a source of
symmetry information in preference to the above space-group names.
They are only intended as comments.
;
_shelx_estimated_absorpt_t_max 0.615
_shelx_estimated_absorpt_t_min 0.451
_olex2_refinement_description
;
;
_olex2_submission_special_instructions 'No special instructions were received'

loop_
_space_group_symop_operation_xyz
'x, y, z'
'-x, y, -z'
'x+1/2, y+1/2, z'
'-x+1/2, y+1/2, -z'
'-x, -y, -z'
'x, -y, z'
'-x+1/2, -y+1/2, -z'
'x+1/2, -y+1/2, z'

loop_
_atom_site_label
_atom_site_type_symbol
_atom_site_fract_x
_atom_site_fract_y
_atom_site_fract_z
_atom_site_U_iso_or_equiv
_atom_site_adp_type
_atom_site_occupancy
_atom_site_site_symmetry_order
_atom_site_calc_flag
_atom_site_refinement_flags_posn
_atom_site_refinement_flags_adp
_atom_site_refinement_flags_occupancy
_atom_site_disorder_assembly
_atom_site_disorder_group
La1 La 0.500000 0.85658(2) 0.500000 0.00349(4) Uani 1 2 d S T P . .
K1 K 0.77777(6) 0.65661(3) 0.88166(7) 0.00806(8) Uani 1 1 d . . . . .
S1 S 0.62315(6) 0.66524(3) 0.31379(7) 0.00464(8) Uani 1 1 d . . . . .
S2 S 0.90391(8) 0.500000 0.19000(10) 0.00353(11) Uani 1 2 d S T P . .
K2 K 0.500000 0.500000 0.500000 0.0317(4) Uani 1 4 d S T P A 1
K3 K 0.500000 0.500000 0.000000 0.0326(3) Uani 1 4 d S T P A .
O1 O 0.7690(3) 0.500000 0.0173(3) 0.0073(4) Uani 1 2 d S T P A .
O4 O 0.8576(3) 0.500000 0.3565(3) 0.0066(4) Uani 1 2 d S T P A .
O6 O 0.73985(19) 0.67986(10) 0.2252(2) 0.0073(3) Uani 1 1 d . . . . .
O7 O 0.51623(19) 0.59959(10) 0.2222(2) 0.0084(3) Uani 1 1 d . . . . .
O2 O 0.99949(18) 0.57444(9) 0.2044(2) 0.0058(2) Uani 1 1 d . . . . .
O5 O 0.5326(2) 0.74098(10) 0.3030(3) 0.0094(3) Uani 1 1 d . . . . .
O3 O 0.7140(2) 0.64335(11) 0.5099(2) 0.0092(3) Uani 1 1 d . . . . .

loop_
_atom_site_aniso_label
_atom_site_aniso_U_11
_atom_site_aniso_U_22
_atom_site_aniso_U_33
_atom_site_aniso_U_23
_atom_site_aniso_U_13
_atom_site_aniso_U_12
La1 0.00369(7) 0.00382(7) 0.00287(7) 0.000 0.00108(5) 0.000
K1 0.00857(17) 0.00858(17) 0.00778(18) 0.00229(13) 0.00387(14) 0.00244(13)
S1 0.00444(18) 0.00427(18) 0.00501(19) -0.00105(14) 0.00147(15) -0.00003(14)
S2 0.0039(2) 0.0029(2) 0.0036(3) 0.000 0.0011(2) 0.000
K2 0.0738(12) 0.0094(4) 0.0217(6) 0.000 0.0290(7) 0.000
K3 0.0323(8) 0.0371(8) 0.0342(8) 0.000 0.0190(6) 0.000
O1 0.0059(9) 0.0063(8) 0.0070(9) 0.000 -0.0010(7) 0.000
O4 0.0077(9) 0.0069(8) 0.0070(9) 0.000 0.0047(7) 0.000
O6 0.0066(6) 0.0083(6) 0.0086(7) 0.0012(5) 0.0046(5) 0.0009(5)
O7 0.0075(6) 0.0069(6) 0.0094(7) -0.0016(5) 0.0012(5) -0.0024(5)
O2 0.0069(6) 0.0046(6) 0.0066(6) -0.0012(5) 0.0035(5) -0.0024(5)
O5 0.0088(6) 0.0064(6) 0.0132(7) -0.0023(5) 0.0042(6) 0.0028(5)
O3 0.0077(6) 0.0143(7) 0.0044(6) -0.0001(5) 0.0009(5) 0.0011(5)

loop_
_atom_type_symbol
_atom_type_description
_atom_type_scat_dispersion_real
_atom_type_scat_dispersion_imag
_atom_type_scat_source
K K 0.2009 0.2494 'International Tables Vol C Tables 4.2.6.8 and 6.1.1.4'
La La -0.2871 2.4523 'International Tables Vol C Tables 4.2.6.8 and 6.1.1.4'
O O 0.0106 0.0060 'International Tables Vol C Tables 4.2.6.8 and 6.1.1.4'
S S 0.1246 0.1234 'International Tables Vol C Tables 4.2.6.8 and 6.1.1.4'

loop_
_exptl_crystal_face_index_h
_exptl_crystal_face_index_k
_exptl_crystal_face_index_l
_exptl_crystal_face_perp_dist
0.00 1.00 0.00 0.0750
0.00 -1.00 0.00 0.0720
1.00 0.00 0.00 0.0460
-1.00 0.00 0.00 0.0410
0.00 0.00 -1.00 0.0170
0.00 0.00 1.00 0.0630

loop_
_geom_angle_atom_site_label_1
_geom_angle_atom_site_label_2
_geom_angle_atom_site_label_3
_geom_angle
_geom_angle_site_symmetry_1
_geom_angle_site_symmetry_3
_geom_angle_publ_flag
S2 La1 S2 87.005(19) 7_666 3_455 ?
O4 La1 S2 27.30(5) 7_666 7_666 ?
O4 La1 S2 27.30(5) 3_455 3_455 ?
O4 La1 S2 68.73(5) 3_455 7_666 ?
O4 La1 S2 68.73(5) 7_666 3_455 ?
O4 La1 O4 60.79(9) 7_666 3_455 ?
O6 La1 S2 133.27(4) 8_465 7_666 ?
O6 La1 S2 133.27(4) 7_666 3_455 ?
O6 La1 S2 69.13(4) 8_465 3_455 ?
O6 La1 S2 69.12(4) 7_666 7_666 ?
O6 La1 O4 72.73(6) 8_465 3_455 ?
O6 La1 O4 133.48(6) 8_465 7_666 ?
O6 La1 O4 133.48(6) 7_666 3_455 ?
O6 La1 O4 72.73(6) 7_666 7_666 ?
O6 La1 O6 153.78(7) 8_465 7_666 ?
O6 La1 O3 53.16(5) 8_465 8_465 ?
O6 La1 O3 126.85(5) 8_465 7_666 ?
O6 La1 O3 126.85(5) 7_666 8_465 ?
O6 La1 O3 53.16(5) 7_666 7_666 ?
O2 La1 S2 104.54(4) 8_465 7_666 ?
O2 La1 S2 26.43(4) 7_666 7_666 ?
O2 La1 S2 26.43(4) 8_465 3_455 ?
O2 La1 S2 104.54(4) 7_666 3_455 ?
O2 La1 O4 53.73(6) 8_465 3_455 ?
O2 La1 O4 53.73(6) 7_666 7_666 ?
O2 La1 O4 79.94(6) 8_465 7_666 ?
O2 La1 O4 79.94(6) 7_666 3_455 ?
O2 La1 O6 121.89(5) 7_666 8_465 ?
O2 La1 O6 70.93(5) 7_666 7_666 ?
O2 La1 O6 121.89(5) 8_465 7_666 ?
O2 La1 O6 70.93(5) 8_465 8_465 ?
O2 La1 O2 127.25(7) 7_666 8_465 ?
O2 La1 O3 69.79(5) 8_465 7_666 ?
O2 La1 O3 69.79(5) 7_666 8_465 ?
O2 La1 O3 110.18(5) 8_465 8_465 ?
O2 La1 O3 110.18(5) 7_666 7_666 ?
O5 La1 S2 99.23(4) 2_656 7_666 ?
O5 La1 S2 158.81(4) 2_656 3_455 ?
O5 La1 S2 99.23(4) . 3_455 ?
O5 La1 S2 158.81(4) . 7_666 ?
O5 La1 O4 138.59(6) . 7_666 ?
O5 La1 O4 123.34(6) . 3_455 ?
O5 La1 O4 123.34(6) 2_656 7_666 ?
O5 La1 O4 138.58(6) 2_656 3_455 ?
O5 La1 O6 92.44(5) 2_656 8_465 ?
O5 La1 O6 67.40(5) . 8_465 ?
O5 La1 O6 92.44(5) . 7_666 ?
O5 La1 O6 67.40(5) 2_656 7_666 ?
O5 La1 O2 75.77(5) 2_656 7_666 ?
O5 La1 O2 75.77(5) . 8_465 ?
O5 La1 O2 156.22(5) 2_656 8_465 ?
O5 La1 O2 156.22(5) . 7_666 ?
O5 La1 O5 82.24(8) 2_656 . ?
O5 La1 O3 69.31(6) . 7_666 ?
O5 La1 O3 69.31(6) 2_656 8_465 ?
O5 La1 O3 110.73(6) 2_656 7_666 ?
O5 La1 O3 110.73(6) . 8_465 ?
O3 La1 S2 90.68(4) 8_465 3_455 ?
O3 La1 S2 90.68(4) 7_666 7_666 ?
O3 La1 S2 89.28(4) 8_465 7_666 ?
O3 La1 S2 89.28(4) 7_666 3_455 ?
O3 La1 O4 108.93(6) 8_465 7_666 ?
O3 La1 O4 71.02(6) 7_666 7_666 ?
O3 La1 O4 108.93(6) 7_666 3_455 ?
O3 La1 O4 71.02(6) 8_465 3_455 ?
O3 La1 O3 179.94(8) 8_465 7_666 ?
S1 K1 S1 100.398(16) 2_656 7_666 ?
S2 K1 S1 112.131(19) 1_556 2_656 ?
S2 K1 S1 147.16(2) 1_556 7_666 ?
O1 K1 S1 91.69(5) 1_556 2_656 ?
O1 K1 S1 164.53(5) 1_556 7_666 ?
O1 K1 S2 24.72(5) 1_556 1_556 ?
O1 K1 O6 74.97(6) 1_556 1_556 ?
O1 K1 O6 171.74(6) 1_556 7_666 ?
O1 K1 O2 50.23(5) 1_556 1_556 ?
O1 K1 O5 116.49(6) 1_556 2_656 ?
O1 K1 O5 139.99(6) 1_556 7_666 ?
O6 K1 S1 85.82(4) 1_556 2_656 ?
O6 K1 S1 23.43(3) 7_666 7_666 ?
O6 K1 S1 115.23(4) 1_556 7_666 ?
O6 K1 S1 83.87(4) 7_666 2_656 ?
O6 K1 S2 64.70(4) 1_556 1_556 ?
O6 K1 S2 153.96(4) 7_666 1_556 ?
O6 K1 O6 97.71(5) 7_666 1_556 ?
O6 K1 O2 63.10(5) 1_556 1_556 ?
O6 K1 O2 130.03(5) 7_666 1_556 ?
O6 K1 O5 58.61(5) 7_666 2_656 ?
O6 K1 O5 47.96(5) 7_666 7_666 ?
O6 K1 O5 87.85(5) 1_556 2_656 ?
O6 K1 O5 129.63(5) 1_556 7_666 ?
O7 K1 S1 122.90(4) 2_656 7_666 ?
O7 K1 S1 23.57(4) 2_656 2_656 ?
O7 K1 S2 89.94(4) 2_656 1_556 ?
O7 K1 O1 68.28(6) 2_656 1_556 ?
O7 K1 O6 107.43(5) 2_656 7_666 ?
O7 K1 O6 82.67(5) 2_656 1_556 ?
O7 K1 O2 114.32(5) 2_656 1_556 ?
O7 K1 O2 121.36(5) 2_656 2_756 ?
O7 K1 O5 136.08(5) 2_656 7_666 ?
O7 K1 O5 48.86(5) 2_656 2_656 ?
O7 K1 O3 81.33(5) 2_656 . ?
O2 K1 S1 134.00(4) 2_756 2_656 ?
O2 K1 S1 88.26(4) 2_756 7_666 ?
O2 K1 S1 122.20(3) 1_556 7_666 ?
O2 K1 S1 134.46(4) 1_556 2_656 ?
O2 K1 S2 72.66(4) 2_756 1_556 ?
O2 K1 S2 25.72(3) 1_556 1_556 ?
O2 K1 O1 76.37(6) 2_756 1_556 ?
O2 K1 O6 111.70(5) 2_756 7_666 ?
O2 K1 O6 130.91(5) 2_756 1_556 ?
O2 K1 O2 67.90(6) 2_756 1_556 ?
O2 K1 O5 149.63(5) 1_556 2_656 ?
O2 K1 O5 140.91(5) 2_756 2_656 ?
O2 K1 O5 107.62(5) 1_556 7_666 ?
O2 K1 O5 63.76(5) 2_756 7_666 ?
O5 K1 S1 24.56(3) 7_666 7_666 ?
O5 K1 S1 25.34(3) 2_656 2_656 ?
O5 K1 S1 117.91(4) 7_666 2_656 ?
O5 K1 S1 76.72(3) 2_656 7_666 ?
O5 K1 S2 134.25(4) 2_656 1_556 ?
O5 K1 S2 128.23(4) 7_666 1_556 ?
O5 K1 O5 97.52(4) 2_656 7_666 ?
O3 K1 S1 66.96(4) . 7_666 ?
O3 K1 S1 75.79(4) . 2_656 ?
O3 K1 S2 124.43(4) . 1_556 ?
O3 K1 O1 107.37(6) . 1_556 ?
O3 K1 O6 78.34(5) . 7_666 ?
O3 K1 O6 161.47(5) . 1_556 ?
O3 K1 O2 66.34(5) . 2_756 ?
O3 K1 O2 132.88(5) . 1_556 ?
O3 K1 O5 74.58(5) . 2_656 ?
O3 K1 O5 60.24(5) . 7_666 ?
La1 S1 K1 83.111(14) 7_666 7_666 ?
La1 S1 K1 171.364(19) 7_666 2_656 ?
La1 S1 K2 100.950(14) 7_666 . ?
La1 S1 K3 104.150(14) 7_666 . ?
K1 S1 K1 104.341(17) 2_656 7_666 ?
K1 S1 K3 69.018(12) 2_656 . ?
K2 S1 K1 175.487(18) . 7_666 ?
K2 S1 K1 71.770(13) . 2_656 ?
K2 S1 K3 67.121(10) . . ?
K3 S1 K1 113.987(16) . 7_666 ?
O6 S1 La1 52.27(7) . 7_666 ?
O6 S1 K1 130.08(7) . 2_656 ?
O6 S1 K1 48.16(7) . 7_666 ?
O6 S1 K2 136.10(7) . . ?
O6 S1 K3 85.12(7) . . ?
O7 S1 La1 123.94(7) . 7_666 ?
O7 S1 K1 129.28(7) . 7_666 ?
O7 S1 K1 47.82(7) . 2_656 ?
O7 S1 K2 49.83(7) . . ?
O7 S1 K3 27.04(7) . . ?
O7 S1 O6 111.76(10) . . ?
O7 S1 O5 108.78(10) . . ?
O7 S1 O3 110.44(10) . . ?
O5 S1 La1 127.26(7) . 7_666 ?
O5 S1 K1 61.11(7) . 2_656 ?
O5 S1 K1 60.97(7) . 7_666 ?
O5 S1 K2 114.65(7) . . ?
O5 S1 K3 124.63(7) . . ?
O5 S1 O6 109.04(10) . . ?
O5 S1 O3 111.00(10) . . ?
O3 S1 La1 53.62(7) . 7_666 ?
O3 S1 K1 123.71(7) . 2_656 ?
O3 S1 K1 119.62(7) . 7_666 ?
O3 S1 K2 62.25(7) . . ?
O3 S1 K3 115.87(7) . . ?
O3 S1 O6 105.79(10) . . ?
La1 S2 La1 92.994(19) 7_666 3_545 ?
La1 S2 K1 84.399(10) 3_545 6_564 ?
La1 S2 K1 174.57(2) 3_545 1_554 ?
La1 S2 K1 84.399(10) 7_666 1_554 ?
La1 S2 K1 174.57(2) 7_666 6_564 ?
La1 S2 K3 106.041(15) 3_545 . ?
La1 S2 K3 106.041(15) 7_666 . ?
K1 S2 K1 97.79(2) 6_564 1_554 ?
K1 S2 K3 70.268(14) 6_564 . ?
K1 S2 K3 70.269(14) 1_554 . ?
O1 S2 La1 126.15(5) . 3_545 ?
O1 S2 La1 126.15(5) . 7_666 ?
O1 S2 K1 53.02(4) . 6_564 ?
O1 S2 K1 53.02(4) . 1_554 ?
O1 S2 K3 35.31(10) . . ?
O1 S2 O4 111.75(14) . . ?
O1 S2 O2 110.84(8) . 6_565 ?
O1 S2 O2 110.84(8) . . ?
O4 S2 La1 56.76(5) . 7_666 ?
O4 S2 La1 56.76(5) . 3_545 ?
O4 S2 K1 117.98(5) . 6_564 ?
O4 S2 K1 117.98(5) . 1_554 ?
O4 S2 K3 76.44(9) . . ?
O2 S2 La1 122.96(7) 6_565 7_666 ?
O2 S2 La1 49.68(6) . 7_666 ?
O2 S2 La1 122.96(7) . 3_545 ?
O2 S2 La1 49.68(6) 6_565 3_545 ?
O2 S2 K1 58.47(7) 6_565 6_564 ?
O2 S2 K1 58.47(7) . 1_554 ?
O2 S2 K1 135.59(7) 6_565 1_554 ?
O2 S2 K1 135.59(7) . 6_564 ?
O2 S2 K3 123.26(7) 6_565 . ?
O2 S2 K3 123.26(7) . . ?
O2 S2 O4 106.43(8) . . ?
O2 S2 O4 106.43(8) 6_565 . ?
O2 S2 O2 110.37(13) 6_565 . ?
S1 K2 S1 76.411(17) 2_656 . ?
S1 K2 S1 180.0 5_666 . ?
S1 K2 S1 76.412(17) 6_565 5_666 ?
S1 K2 S1 103.588(17) 2_656 5_666 ?
S1 K2 S1 180.0 6_565 2_656 ?
S1 K2 S1 103.589(17) 6_565 . ?
O7 K2 S1 23.97(4) 2_656 2_656 ?
O7 K2 S1 88.76(4) . 2_656 ?
O7 K2 S1 156.03(4) 6_565 2_656 ?
O7 K2 S1 23.97(4) 6_565 6_565 ?
O7 K2 S1 91.24(4) 6_565 . ?
O7 K2 S1 156.03(4) 5_666 . ?
O7 K2 S1 91.24(4) . 6_565 ?
O7 K2 S1 156.03(4) . 5_666 ?
O7 K2 S1 23.97(4) . . ?
O7 K2 S1 88.76(4) 6_565 5_666 ?
O7 K2 S1 88.76(4) 2_656 . ?
O7 K2 S1 91.24(4) 2_656 5_666 ?
O7 K2 S1 23.97(4) 5_666 5_666 ?
O7 K2 S1 156.03(4) 2_656 6_565 ?
O7 K2 S1 88.76(4) 5_666 6_565 ?
O7 K2 S1 91.24(4) 5_666 2_656 ?
O7 K2 O7 180.0 6_565 2_656 ?
O7 K2 O7 106.95(7) . 2_656 ?
O7 K2 O7 73.05(7) 2_656 5_666 ?
O7 K2 O7 180.0 . 5_666 ?
O7 K2 O7 106.95(7) 6_565 5_666 ?
O7 K2 O7 73.05(7) . 6_565 ?
O7 K2 O3 74.96(5) 2_656 . ?
O7 K2 O3 48.95(5) . . ?
O7 K2 O3 131.05(5) . 5_666 ?
O7 K2 O3 48.95(5) 2_656 2_656 ?
O7 K2 O3 74.96(5) 5_666 6_565 ?
O7 K2 O3 74.96(5) 6_565 5_666 ?
O7 K2 O3 131.05(5) 6_565 2_656 ?
O7 K2 O3 105.04(5) 2_656 5_666 ?
O7 K2 O3 105.04(5) 5_666 2_656 ?
O7 K2 O3 48.95(5) 5_666 5_666 ?
O7 K2 O3 105.04(5) 6_565 . ?
O7 K2 O3 105.04(5) . 6_565 ?
O7 K2 O3 131.05(5) 5_666 . ?
O7 K2 O3 48.95(5) 6_565 6_565 ?
O7 K2 O3 131.05(5) 2_656 6_565 ?
O7 K2 O3 74.96(5) . 2_656 ?
O3 K2 S1 154.50(3) . 5_666 ?
O3 K2 S1 107.88(3) 6_565 . ?
O3 K2 S1 107.88(3) 5_666 2_656 ?
O3 K2 S1 154.50(3) 6_565 2_656 ?
O3 K2 S1 25.50(3) . . ?
O3 K2 S1 25.50(3) 2_656 2_656 ?
O3 K2 S1 107.88(3) 2_656 5_666 ?
O3 K2 S1 72.12(3) . 2_656 ?
O3 K2 S1 72.12(3) 2_656 . ?
O3 K2 S1 72.12(3) 5_666 6_565 ?
O3 K2 S1 107.88(3) . 6_565 ?
O3 K2 S1 25.50(3) 6_565 6_565 ?
O3 K2 S1 25.50(3) 5_666 5_666 ?
O3 K2 S1 154.50(3) 2_656 6_565 ?
O3 K2 S1 154.50(3) 5_666 . ?
O3 K2 S1 72.12(3) 6_565 5_666 ?
O3 K2 O3 180.0 6_565 2_656 ?
O3 K2 O3 100.65(7) 5_666 2_656 ?
O3 K2 O3 100.65(7) 6_565 . ?
O3 K2 O3 79.35(7) 5_666 6_565 ?
O3 K2 O3 180.0 5_666 . ?
O3 K2 O3 79.35(7) 2_656 . ?
S1 K3 S1 80.012(17) 2_655 . ?
S1 K3 S1 180.000(11) 6_565 2_655 ?
S1 K3 S1 99.987(17) 5_665 2_655 ?
S1 K3 S1 99.988(17) 6_565 . ?
S1 K3 S1 80.013(17) 5_665 6_565 ?
S1 K3 S1 179.999(14) 5_665 . ?
S2 K3 S1 71.428(11) . . ?
S2 K3 S1 108.573(11) . 2_655 ?
S2 K3 S1 108.572(11) 5_665 . ?
S2 K3 S1 108.573(11) 5_665 6_565 ?
S2 K3 S1 71.427(11) 5_665 5_665 ?
S2 K3 S1 71.427(11) . 6_565 ?
S2 K3 S1 108.573(11) . 5_665 ?
S2 K3 S1 71.427(11) 5_665 2_655 ?
S2 K3 S2 180.0 5_665 . ?
O1 K3 S1 96.08(4) 5_665 . ?
O1 K3 S1 96.08(4) . 5_665 ?
O1 K3 S1 83.92(4) 5_665 5_665 ?
O1 K3 S1 83.92(4) 5_665 2_655 ?
O1 K3 S1 96.08(4) . 2_655 ?
O1 K3 S1 83.92(4) . . ?
O1 K3 S1 96.08(4) 5_665 6_565 ?
O1 K3 S1 83.92(4) . 6_565 ?
O1 K3 S2 20.22(6) . . ?
O1 K3 S2 159.78(6) . 5_665 ?
O1 K3 S2 159.78(6) 5_665 . ?
O1 K3 S2 20.22(6) 5_665 5_665 ?
O1 K3 O1 180.0 . 5_665 ?
O7 K3 S1 83.51(4) . 2_655 ?
O7 K3 S1 16.51(4) 5_665 5_665 ?
O7 K3 S1 96.49(4) 6_565 . ?
O7 K3 S1 163.49(4) 2_655 6_565 ?
O7 K3 S1 96.49(4) 5_665 2_655 ?
O7 K3 S1 16.51(4) 2_655 2_655 ?
O7 K3 S1 96.49(4) . 6_565 ?
O7 K3 S1 83.51(4) 2_655 . ?
O7 K3 S1 83.51(4) 5_665 6_565 ?
O7 K3 S1 163.49(4) . 5_665 ?
O7 K3 S1 96.49(4) 2_655 5_665 ?
O7 K3 S1 163.49(4) 6_565 2_655 ?
O7 K3 S1 16.51(4) . . ?
O7 K3 S1 163.49(4) 5_665 . ?
O7 K3 S1 16.51(4) 6_565 6_565 ?
O7 K3 S1 83.51(4) 6_565 5_665 ?
O7 K3 S2 94.80(4) 2_655 . ?
O7 K3 S2 94.80(4) . 5_665 ?
O7 K3 S2 94.80(4) 6_565 5_665 ?
O7 K3 S2 85.20(4) 2_655 5_665 ?
O7 K3 S2 85.20(4) 5_665 5_665 ?
O7 K3 S2 94.80(4) 5_665 . ?
O7 K3 S2 85.20(4) 6_565 . ?
O7 K3 S2 85.20(4) . . ?
O7 K3 O1 99.60(6) 6_565 . ?
O7 K3 O1 80.40(6) 5_665 . ?
O7 K3 O1 99.60(6) . . ?
O7 K3 O1 80.40(6) 2_655 . ?
O7 K3 O1 80.40(6) . 5_665 ?
O7 K3 O1 99.60(6) 5_665 5_665 ?
O7 K3 O1 80.40(6) 6_565 5_665 ?
O7 K3 O1 99.60(6) 2_655 5_665 ?
O7 K3 O7 91.20(8) 5_665 6_565 ?
O7 K3 O7 88.80(9) 5_665 2_655 ?
O7 K3 O7 88.80(9) . 6_565 ?
O7 K3 O7 180.0 . 5_665 ?
O7 K3 O7 180.00(6) 6_565 2_655 ?
O7 K3 O7 91.20(9) . 2_655 ?
K1 O1 K1 134.37(9) 6_564 1_554 ?
S2 O1 K1 102.26(6) . 6_564 ?
S2 O1 K1 102.26(6) . 1_554 ?
S2 O1 K3 124.47(14) . . ?
K3 O1 K1 98.47(5) . 6_564 ?
K3 O1 K1 98.47(5) . 1_554 ?
La1 O4 La1 119.21(9) 7_666 3_545 ?
S2 O4 La1 95.94(7) . 3_545 ?
S2 O4 La1 95.94(7) . 7_666 ?
La1 O6 K1 109.82(6) 7_666 1_554 ?
La1 O6 K1 113.23(6) 7_666 7_666 ?
K1 O6 K1 82.29(5) 7_666 1_554 ?
S1 O6 La1 101.15(8) . 7_666 ?
S1 O6 K1 108.40(8) . 7_666 ?
S1 O6 K1 139.98(10) . 1_554 ?
K1 O7 K2 95.98(5) 2_656 . ?
S1 O7 K1 108.61(9) . 2_656 ?
S1 O7 K2 106.19(9) . . ?
S1 O7 K3 136.46(11) . . ?
K3 O7 K1 103.52(6) . 2_656 ?
K3 O7 K2 98.72(6) . . ?
La1 O2 K1 109.48(6) 7_666 1_554 ?
La1 O2 K1 104.00(5) 7_666 2_756 ?
K1 O2 K1 85.50(5) 2_756 1_554 ?
S2 O2 La1 103.89(8) . 7_666 ?
S2 O2 K1 149.85(9) . 2_756 ?
S2 O2 K1 95.81(8) . 1_554 ?
La1 O5 K1 94.64(5) . 7_666 ?
La1 O5 K1 109.17(6) . 2_656 ?
K1 O5 K1 128.45(6) 2_656 7_666 ?
S1 O5 La1 141.78(11) . . ?
S1 O5 K1 94.48(8) . 7_666 ?
S1 O5 K1 93.56(8) . 2_656 ?
La1 O3 K1 101.06(6) 7_666 . ?
La1 O3 K2 129.60(7) 7_666 . ?
K1 O3 K2 88.78(5) . . ?
S1 O3 La1 99.77(8) . 7_666 ?
S1 O3 K1 151.96(10) . . ?
S1 O3 K2 92.25(8) . . ?

loop_
_geom_bond_atom_site_label_1
_geom_bond_atom_site_label_2
_geom_bond_distance
_geom_bond_site_symmetry_2
_geom_bond_publ_flag
La1 S2 3.2365(5) 7_666 ?
La1 S2 3.2365(5) 3_455 ?
La1 O4 2.7216(12) 7_666 ?
La1 O4 2.7216(12) 3_455 ?
La1 O6 2.6296(17) 8_465 ?
La1 O6 2.6296(17) 7_666 ?
La1 O2 2.5420(16) 8_465 ?
La1 O2 2.5420(16) 7_666 ?
La1 O5 2.5118(17) . ?
La1 O5 2.5118(17) 2_656 ?
La1 O3 2.6652(17) 7_666 ?
La1 O3 2.6652(17) 8_465 ?
K1 S1 3.5506(7) 7_666 ?
K1 S1 3.4517(7) 2_656 ?
K1 S2 3.4019(7) 1_556 ?
K1 O1 2.7810(11) 1_556 ?
K1 O6 2.7879(17) 7_666 ?
K1 O6 2.8201(17) 1_556 ?
K1 O7 2.6990(18) 2_656 ?
K1 O2 2.9145(17) 1_556 ?
K1 O2 2.7300(16) 2_756 ?
K1 O5 3.1139(19) 7_666 ?
K1 O5 3.0278(18) 2_656 ?
K1 O3 2.7182(17) . ?
S1 K2 3.4419(5) . ?
S1 K3 3.5310(5) . ?
S1 O6 1.4881(17) . ?
S1 O7 1.4563(17) . ?
S1 O5 1.4800(17) . ?
S1 O3 1.4828(17) . ?
S2 K3 3.4722(7) . ?
S2 O1 1.456(2) . ?
S2 O4 1.492(2) . ?
S2 O2 1.4840(16) 6_565 ?
S2 O2 1.4840(16) . ?
K2 O7 2.7389(17) . ?
K2 O7 2.7389(17) 2_656 ?
K2 O7 2.7389(17) 6_565 ?
K2 O7 2.7389(17) 5_666 ?
K2 O3 3.0484(18) 5_666 ?
K2 O3 3.0484(18) . ?
K2 O3 3.0484(18) 6_565 ?
K2 O3 3.0484(18) 2_656 ?
K3 O1 2.434(2) . ?
K3 O1 2.434(2) 5_665 ?
K3 O7 2.3299(17) 6_565 ?
K3 O7 2.3299(17) 5_665 ?
K3 O7 2.3299(17) 2_655 ?
K3 O7 2.3299(17) . ?

loop_
_geom_torsion_atom_site_label_1
_geom_torsion_atom_site_label_2
_geom_torsion_atom_site_label_3
_geom_torsion_atom_site_label_4
_geom_torsion
_geom_torsion_site_symmetry_1
_geom_torsion_site_symmetry_2
_geom_torsion_site_symmetry_3
_geom_torsion_site_symmetry_4
_geom_torsion_publ_flag
La1 S1 O6 K1 -119.28(10) 7_666 . . 7_666 ?
La1 S1 O6 K1 140.55(17) 7_666 . . 1_554 ?
La1 S1 O7 K1 176.69(3) 7_666 . . 2_656 ?
La1 S1 O7 K2 74.43(9) 7_666 . . . ?
La1 S1 O7 K3 -47.89(17) 7_666 . . . ?
La1 S1 O5 La1 -49.8(2) 7_666 . . . ?
La1 S1 O5 K1 53.52(9) 7_666 . . 7_666 ?
La1 S1 O5 K1 -177.44(3) 7_666 . . 2_656 ?
La1 S1 O3 K1 137.5(3) 7_666 . . . ?
La1 S1 O3 K2 -130.85(8) 7_666 . . . ?
La1 S2 O1 K1 173.32(3) 3_545 . . 1_554 ?
La1 S2 O1 K1 45.45(14) 7_666 . . 1_554 ?
La1 S2 O1 K1 -173.32(3) 7_666 . . 6_564 ?
La1 S2 O1 K1 -45.45(14) 3_545 . . 6_564 ?
La1 S2 O1 K3 -63.93(7) 7_666 . . . ?
La1 S2 O1 K3 63.93(7) 3_545 . . . ?
La1 S2 O4 La1 -120.28(10) 7_666 . . 3_545 ?
La1 S2 O4 La1 120.28(10) 3_545 . . 7_666 ?
La1 S2 O2 La1 -62.06(9) 3_545 . . 7_666 ?
La1 S2 O2 K1 157.2(2) 7_666 . . 2_756 ?
La1 S2 O2 K1 -173.81(3) 3_545 . . 1_554 ?
La1 S2 O2 K1 -111.75(8) 7_666 . . 1_554 ?
La1 S2 O2 K1 95.15(18) 3_545 . . 2_756 ?
K1 S1 O6 La1 119.28(10) 7_666 . . 7_666 ?
K1 S1 O6 La1 -169.31(3) 2_656 . . 7_666 ?
K1 S1 O6 K1 -100.16(15) 7_666 . . 1_554 ?
K1 S1 O6 K1 71.40(10) 2_656 . . 7_666 ?
K1 S1 O6 K1 -28.76(18) 2_656 . . 1_554 ?
K1 S1 O7 K1 -71.99(10) 7_666 . . 2_656 ?
K1 S1 O7 K2 -102.26(10) 2_656 . . . ?
K1 S1 O7 K2 -174.25(2) 7_666 . . . ?
K1 S1 O7 K3 63.43(17) 7_666 . . . ?
K1 S1 O7 K3 135.42(18) 2_656 . . . ?
K1 S1 O5 La1 127.63(18) 2_656 . . . ?
K1 S1 O5 La1 -103.33(17) 7_666 . . . ?
K1 S1 O5 K1 129.04(7) 7_666 . . 2_656 ?
K1 S1 O5 K1 -129.04(7) 2_656 . . 7_666 ?
K1 S1 O3 La1 169.96(2) 2_656 . . 7_666 ?
K1 S1 O3 La1 -53.83(8) 7_666 . . 7_666 ?
K1 S1 O3 K1 -52.5(2) 2_656 . . . ?
K1 S1 O3 K1 83.7(2) 7_666 . . . ?
K1 S1 O3 K2 39.11(8) 2_656 . . . ?
K1 S1 O3 K2 175.32(2) 7_666 . . . ?
K1 S2 O1 K1 141.22(14) 1_554 . . 6_564 ?
K1 S2 O1 K1 -141.22(14) 6_564 . . 1_554 ?
K1 S2 O1 K3 -109.39(7) 1_554 . . . ?
K1 S2 O1 K3 109.39(7) 6_564 . . . ?
K1 S2 O4 La1 -61.29(10) 1_554 . . 7_666 ?
K1 S2 O4 La1 61.29(10) 6_564 . . 3_545 ?
K1 S2 O4 La1 -178.43(2) 6_564 . . 7_666 ?
K1 S2 O4 La1 178.43(2) 1_554 . . 3_545 ?
K1 S2 O2 La1 178.23(4) 6_564 . . 7_666 ?
K1 S2 O2 La1 111.75(8) 1_554 . . 7_666 ?
K1 S2 O2 K1 66.49(9) 6_564 . . 1_554 ?
K1 S2 O2 K1 -24.6(2) 6_564 . . 2_756 ?
K1 S2 O2 K1 -91.05(18) 1_554 . . 2_756 ?
K2 S1 O6 La1 -62.76(11) . . . 7_666 ?
K2 S1 O6 K1 77.79(16) . . . 1_554 ?
K2 S1 O6 K1 177.96(3) . . . 7_666 ?
K2 S1 O7 K1 102.26(10) . . . 2_656 ?
K2 S1 O7 K3 -122.32(17) . . . . ?
K2 S1 O5 La1 77.90(17) . . . . ?
K2 S1 O5 K1 -178.76(2) . . . 7_666 ?
K2 S1 O5 K1 -49.72(7) . . . 2_656 ?
K2 S1 O3 La1 130.85(8) . . . 7_666 ?
K2 S1 O3 K1 -91.6(2) . . . . ?
K3 S1 O6 La1 -112.10(5) . . . 7_666 ?
K3 S1 O6 K1 28.45(13) . . . 1_554 ?
K3 S1 O6 K1 128.61(6) . . . 7_666 ?
K3 S1 O7 K1 -135.42(18) . . . 2_656 ?
K3 S1 O7 K2 122.32(17) . . . . ?
K3 S1 O5 La1 156.20(11) . . . . ?
K3 S1 O5 K1 28.57(9) . . . 2_656 ?
K3 S1 O5 K1 -100.47(6) . . . 7_666 ?
K3 S1 O3 La1 88.87(6) . . . 7_666 ?
K3 S1 O3 K1 -133.61(19) . . . . ?
K3 S1 O3 K2 -41.98(7) . . . . ?
K3 S2 O1 K1 109.39(7) . . . 1_554 ?
K3 S2 O1 K1 -109.39(7) . . . 6_564 ?
K3 S2 O4 La1 119.86(5) . . . 3_545 ?
K3 S2 O4 La1 -119.86(5) . . . 7_666 ?
K3 S2 O2 La1 82.93(8) . . . 7_666 ?
K3 S2 O2 K1 -28.82(8) . . . 1_554 ?
K3 S2 O2 K1 -119.87(16) . . . 2_756 ?
O1 S2 O4 La1 -119.86(5) . . . 7_666 ?
O1 S2 O4 La1 119.86(5) . . . 3_545 ?
O1 S2 O2 La1 120.32(11) . . . 7_666 ?
O1 S2 O2 K1 -82.5(2) . . . 2_756 ?
O1 S2 O2 K1 8.57(12) . . . 1_554 ?
O4 S2 O1 K1 109.39(7) . . . 1_554 ?
O4 S2 O1 K1 -109.39(7) . . . 6_564 ?
O4 S2 O1 K3 0.000(0) . . . . ?
O4 S2 O2 La1 -1.40(11) . . . 7_666 ?
O4 S2 O2 K1 155.81(18) . . . 2_756 ?
O4 S2 O2 K1 -113.14(9) . . . 1_554 ?
O6 S1 O7 K1 -125.02(9) . . . 2_656 ?
O6 S1 O7 K2 132.72(9) . . . . ?
O6 S1 O7 K3 10.40(18) . . . . ?
O6 S1 O5 La1 -106.39(17) . . . . ?
O6 S1 O5 K1 -3.06(10) . . . 7_666 ?
O6 S1 O5 K1 125.98(8) . . . 2_656 ?
O6 S1 O3 La1 -3.36(10) . . . 7_666 ?
O6 S1 O3 K1 134.2(2) . . . . ?
O6 S1 O3 K2 -134.21(8) . . . . ?
O7 S1 O6 La1 -116.83(9) . . . 7_666 ?
O7 S1 O6 K1 123.89(9) . . . 7_666 ?
O7 S1 O6 K1 23.73(18) . . . 1_554 ?
O7 S1 O5 La1 131.50(16) . . . . ?
O7 S1 O5 K1 3.87(10) . . . 2_656 ?
O7 S1 O5 K1 -125.17(8) . . . 7_666 ?
O7 S1 O3 La1 117.74(9) . . . 7_666 ?
O7 S1 O3 K1 -104.7(2) . . . . ?
O7 S1 O3 K2 -13.11(10) . . . . ?
O2 S2 O1 K1 132.07(8) . . . 6_564 ?
O2 S2 O1 K1 9.15(13) 6_565 . . 6_564 ?
O2 S2 O1 K1 -9.15(13) . . . 1_554 ?
O2 S2 O1 K1 -132.08(8) 6_565 . . 1_554 ?
O2 S2 O1 K3 -118.54(8) . . . . ?
O2 S2 O1 K3 118.54(8) 6_565 . . . ?
O2 S2 O4 La1 1.27(10) . . . 7_666 ?
O2 S2 O4 La1 -119.00(8) . . . 3_545 ?
O2 S2 O4 La1 -1.27(10) 6_565 . . 3_545 ?
O2 S2 O4 La1 119.00(8) 6_565 . . 7_666 ?
O2 S2 O2 La1 -116.48(9) 6_565 . . 7_666 ?
O2 S2 O2 K1 40.7(3) 6_565 . . 2_756 ?
O2 S2 O2 K1 131.77(8) 6_565 . . 1_554 ?
O5 S1 O6 La1 122.87(9) . . . 7_666 ?
O5 S1 O6 K1 -96.58(15) . . . 1_554 ?
O5 S1 O6 K1 3.59(11) . . . 7_666 ?
O5 S1 O7 K1 -4.57(12) . . . 2_656 ?
O5 S1 O7 K2 -106.83(10) . . . . ?
O5 S1 O7 K3 130.85(14) . . . . ?
O5 S1 O3 La1 -121.51(9) . . . 7_666 ?
O5 S1 O3 K1 16.0(3) . . . . ?
O5 S1 O3 K2 107.63(9) . . . . ?
O3 S1 O6 La1 3.42(10) . . . 7_666 ?
O3 S1 O6 K1 -115.86(9) . . . 7_666 ?
O3 S1 O6 K1 143.97(14) . . . 1_554 ?
O3 S1 O7 K1 117.49(9) . . . 2_656 ?
O3 S1 O7 K2 15.23(11) . . . . ?
O3 S1 O7 K3 -107.09(15) . . . . ?
O3 S1 O5 La1 9.8(2) . . . . ?
O3 S1 O5 K1 113.11(9) . . . 7_666 ?
O3 S1 O5 K1 -117.85(9) . . . 2_656 ?
